data_1540731
loop_
_publ_author_name
'Yap, Wai-Sum'
'Gan, Chew-Yan'
'Sim, Kae-Shin'
'Lim, Siew-Huah'
'Low, Yun-Yee'
'Kam, Toh-Seok'

_publ_section_title
;
 Aspidofractinine and Eburnane Alkaloids from a North Borneo Kopsia.
 Ring-Contracted, Additional Ring-Fused, and Paucidactine-Type
 Aspidofractinine Alkaloids from K. pauciflora.
;
_journal_issue 1
_journal_name_full 'Journal of natural products'
_journal_page_first 230
_journal_page_last 239
_journal_paper_doi 10.1021/acs.jnatprod.5b00992
_journal_volume 79
_journal_year 2016
_chemical_absolute_configuration syn
_chemical_formula_moiety 'C21 H28 N2 O2'
_chemical_formula_sum 'C21 H28 N2 O2'
_chemical_formula_weight 340.45
_chemical_melting_point 424.0(10)
_chemical_name_common (-)-19(R)-hydroxy-O-ethylisoeburnamine
_space_group_crystal_system orthorhombic
_space_group_IT_number 19
_space_group_name_Hall 'P 2ac 2ab'
_space_group_name_H-M_alt 'P 21 21 21'
_symmetry_space_group_name_Hall 'P 2ac 2ab'
_symmetry_space_group_name_H-M 'P 21 21 21'
_atom_sites_solution_hydrogens geom
_audit_creation_method SHELXL-2014/7
_cell_angle_alpha 90
_cell_angle_beta 90
_cell_angle_gamma 90
_cell_formula_units_Z 4
_cell_length_a 8.4666(3)
_cell_length_b 12.1895(4)
_cell_length_c 16.9938(6)
_cell_measurement_reflns_used 927
_cell_measurement_temperature 100(2)
_cell_measurement_theta_max 18.45
_cell_measurement_theta_min 2.69
_cell_volume 1753.82(10)
_computing_cell_refinement 'SAINT (Bruker, 2007)'
_computing_data_collection 'APEX2 (Bruker, 2007)'
_computing_data_reduction 'SAINT (Bruker, 2007)'
_computing_molecular_graphics 'X-SEED (Barbour, 2001)'
_computing_publication_material 'enCIFer (Allen et al., 2004)'
_computing_structure_refinement 'SHELXL-2014/7 (Sheldrick, 2014)'
_computing_structure_solution 'SHELXS97 (Sheldrick, 2008)'
_diffrn_ambient_temperature 100(2)
_diffrn_measured_fraction_theta_full 1.000
_diffrn_measured_fraction_theta_max 1.000
_diffrn_measurement_device_type 'Bruker APEX-II CCD'
_diffrn_measurement_method '\w scans'
_diffrn_radiation_type MoK\a
_diffrn_radiation_wavelength 0.71073
_diffrn_reflns_av_R_equivalents 0.1154
_diffrn_reflns_av_unetI/netI 0.1057
_diffrn_reflns_laue_measured_fraction_full 1.000
_diffrn_reflns_laue_measured_fraction_max 1.000
_diffrn_reflns_limit_h_max 10
_diffrn_reflns_limit_h_min -10
_diffrn_reflns_limit_k_max 15
_diffrn_reflns_limit_k_min -15
_diffrn_reflns_limit_l_max 21
_diffrn_reflns_limit_l_min -21
_diffrn_reflns_number 15258
_diffrn_reflns_point_group_measured_fraction_full 1.000
_diffrn_reflns_point_group_measured_fraction_max 1.000
_diffrn_reflns_theta_full 25.000
_diffrn_reflns_theta_max 26.356
_diffrn_reflns_theta_min 2.056
_diffrn_source 'fine-focus sealed tube'
_exptl_absorpt_coefficient_mu 0.083
_exptl_absorpt_correction_T_max 0.9950
_exptl_absorpt_correction_T_min 0.9668
_exptl_absorpt_correction_type multi-scan
_exptl_absorpt_process_details 'SADABS, Bruker(2006)'
_exptl_crystal_colour colourless
_exptl_crystal_density_diffrn 1.289
_exptl_crystal_density_method 'not measured'
_exptl_crystal_description needle
_exptl_crystal_F_000 736
_exptl_crystal_size_max 0.410
_exptl_crystal_size_mid 0.090
_exptl_crystal_size_min 0.060
_refine_diff_density_max 0.214
_refine_diff_density_min -0.244
_refine_diff_density_rms 0.052
_refine_ls_abs_structure_details
;
 Flack x determined using 712 quotients [(I+)-(I-)]/[(I+)+(I-)]
 (Parsons, Flack and Wagner, Acta Cryst. B69 (2013) 249-259).
;
_refine_ls_abs_structure_Flack -0.1(10)
_refine_ls_extinction_method none
_refine_ls_goodness_of_fit_ref 1.022
_refine_ls_hydrogen_treatment constr
_refine_ls_matrix_type full
_refine_ls_number_parameters 229
_refine_ls_number_reflns 3584
_refine_ls_number_restraints 0
_refine_ls_restrained_S_all 1.022
_refine_ls_R_factor_all 0.1110
_refine_ls_R_factor_gt 0.0603
_refine_ls_shift/su_max <0.001
_refine_ls_shift/su_mean <0.001
_refine_ls_structure_factor_coef Fsqd
_refine_ls_weighting_details 'w=1/[\s^2^(Fo^2^)+(0.0435P)^2^] where P=(Fo^2^+2Fc^2^)/3'
_refine_ls_weighting_scheme calc
_refine_ls_wR_factor_gt 0.0997
_refine_ls_wR_factor_ref 0.1151
_reflns_Friedel_coverage 0.740
_reflns_friedel_fraction_full 0.999
_reflns_friedel_fraction_max 0.999
_reflns_number_gt 2384
_reflns_number_total 3584
_reflns_threshold_expression 'I > 2\s(I)'
_cod_data_source_file np5b00992_si_006.cif
_cod_data_source_block minus-19R-hydroxy-O-ethylisoeburnamine
_cod_depositor_comments
;
The following automatic conversions were performed:

'_chemical_melting_point' value '423-425' was changed to '424.0(10)'
- the average value was taken and precision was estimated.

Automatic conversion script
Id: cif_fix_values 4268 2015-11-12 08:31:59Z antanas 

 Adding full bibliography for 1540726--1540731.cif.
;
_cod_database_code 1540731
_shelx_shelxl_version_number 2014/7
_shelx_space_group_comment
;
The symmetry employed for this shelxl refinement is uniquely defined
by the following loop, which should always be used as a source of
symmetry information in preference to the above space-group names.
They are only intended as comments.
;
_shelx_estimated_absorpt_t_min 0.967
_shelx_estimated_absorpt_t_max 0.995

loop_
_space_group_symop_operation_xyz
'x, y, z'
'-x+1/2, -y, z+1/2'
'-x, y+1/2, -z+1/2'
'x+1/2, -y+1/2, -z'

loop_
_atom_site_label
_atom_site_type_symbol
_atom_site_fract_x
_atom_site_fract_y
_atom_site_fract_z
_atom_site_U_iso_or_equiv
_atom_site_adp_type
_atom_site_occupancy
_atom_site_site_symmetry_order
_atom_site_calc_flag
_atom_site_refinement_flags_posn
_atom_site_refinement_flags_adp
C2 C 0.1242(5) 0.8421(3) 0.3383(2) 0.0176(10) Uani 1 1 d . .
C3 C 0.3800(5) 1.0069(4) 0.3106(2) 0.0214(10) Uani 1 1 d . .
H3A H 0.4519 1.0430 0.2726 0.026 Uiso 1 1 calc R U
H3B H 0.4127 0.9293 0.3156 0.026 Uiso 1 1 calc R U
C5 C 0.2046(5) 0.9550(3) 0.2039(2) 0.0242(11) Uani 1 1 d . .
H5A H 0.2764 0.9916 0.1661 0.029 Uiso 1 1 calc R U
H5B H 0.0956 0.9643 0.1839 0.029 Uiso 1 1 calc R U
C6 C 0.2439(5) 0.8306(3) 0.2047(2) 0.0225(10) Uani 1 1 d . .
H6A H 0.1932 0.7943 0.1591 0.027 Uiso 1 1 calc R U
H6B H 0.3595 0.8201 0.2004 0.027 Uiso 1 1 calc R U
C7 C 0.1851(5) 0.7802(3) 0.2797(2) 0.0190(10) Uani 1 1 d . .
C8 C 0.1894(5) 0.6694(3) 0.3085(2) 0.0189(10) Uani 1 1 d . .
C9 C 0.2405(5) 0.5682(4) 0.2783(3) 0.0231(10) Uani 1 1 d . .
H9 H 0.2805 0.5633 0.2262 0.028 Uiso 1 1 calc R U
C10 C 0.2318(5) 0.4760(4) 0.3253(3) 0.0252(11) Uani 1 1 d . .
H10 H 0.2668 0.4076 0.3050 0.030 Uiso 1 1 calc R U
C11 C 0.1731(5) 0.4808(4) 0.4019(3) 0.0256(11) Uani 1 1 d . .
H11 H 0.1689 0.4159 0.4327 0.031 Uiso 1 1 calc R U
C12 C 0.1207(5) 0.5791(3) 0.4336(2) 0.0194(10) Uani 1 1 d . .
H12 H 0.0804 0.5827 0.4857 0.023 Uiso 1 1 calc R U
C13 C 0.1293(5) 0.6715(3) 0.3868(2) 0.0175(9) Uani 1 1 d . .
C14 C 0.3943(5) 1.0630(3) 0.3902(2) 0.0196(10) Uani 1 1 d . .
H14A H 0.3729 1.1425 0.3843 0.024 Uiso 1 1 calc R U
H14B H 0.5033 1.0544 0.4104 0.024 Uiso 1 1 calc R U
C15 C 0.2771(5) 1.0135(3) 0.4494(2) 0.0195(10) Uani 1 1 d . .
H15A H 0.2821 1.0554 0.4992 0.023 Uiso 1 1 calc R U
H15B H 0.3082 0.9368 0.4608 0.023 Uiso 1 1 calc R U
C16 C 0.0295(5) 0.8215(3) 0.4767(2) 0.0181(10) Uani 1 1 d . .
H16 H -0.0709 0.7822 0.4896 0.022 Uiso 1 1 calc R U
C17 C -0.0052(5) 0.9448(3) 0.4698(2) 0.0200(10) Uani 1 1 d . .
H17A H -0.0043 0.9762 0.5235 0.024 Uiso 1 1 calc R U
H17B H -0.1138 0.9532 0.4491 0.024 Uiso 1 1 calc R U
C18 C 0.0328(6) 1.1959(4) 0.4904(3) 0.0300(12) Uani 1 1 d . .
H18A H 0.1423 1.2089 0.5066 0.045 Uiso 1 1 calc R U
H18B H -0.0221 1.1540 0.5313 0.045 Uiso 1 1 calc R U
H18C H -0.0207 1.2664 0.4826 0.045 Uiso 1 1 calc R U
C19 C 0.0312(5) 1.1317(3) 0.4143(2) 0.0237(11) Uani 1 1 d . .
H19 H -0.0818 1.1224 0.3986 0.028 Uiso 1 1 calc R U
C20 C 0.1058(5) 1.0150(3) 0.4181(2) 0.0173(10) Uani 1 1 d . .
C21 C 0.1012(5) 0.9643(3) 0.3354(2) 0.0177(10) Uani 1 1 d . .
H21 H -0.0063 0.9783 0.3132 0.021 Uiso 1 1 calc R U
C22 C 0.0735(5) 0.7887(4) 0.6122(2) 0.0224(10) Uani 1 1 d . .
H22A H -0.0168 0.7371 0.6105 0.027 Uiso 1 1 calc R U
H22B H 0.0341 0.8612 0.6295 0.027 Uiso 1 1 calc R U
C23 C 0.1977(6) 0.7472(4) 0.6689(2) 0.0265(11) Uani 1 1 d . .
H23A H 0.2312 0.6735 0.6531 0.040 Uiso 1 1 calc R U
H23B H 0.1534 0.7446 0.7221 0.040 Uiso 1 1 calc R U
H23C H 0.2888 0.7968 0.6681 0.040 Uiso 1 1 calc R U
N1 N 0.0900(4) 0.7798(3) 0.40376(17) 0.0166(8) Uani 1 1 d . .
N4 N 0.2173(4) 1.0118(3) 0.28045(19) 0.0206(8) Uani 1 1 d . .
O19 O 0.1039(4) 1.2012(2) 0.35651(16) 0.0277(8) Uani 1 1 d . .
H19A H 0.1350 1.1629 0.3184 0.042 Uiso 1 1 calc R U
O22 O 0.1440(3) 0.7974(2) 0.53601(14) 0.0182(7) Uani 1 1 d . .

loop_
_atom_site_aniso_label
_atom_site_aniso_U_11
_atom_site_aniso_U_22
_atom_site_aniso_U_33
_atom_site_aniso_U_23
_atom_site_aniso_U_13
_atom_site_aniso_U_12
C2 0.016(2) 0.023(2) 0.013(2) 0.0014(19) -0.0026(19) -0.003(2)
C3 0.022(2) 0.024(2) 0.018(2) 0.0037(19) 0.000(2) -0.003(2)
C5 0.024(2) 0.032(3) 0.017(2) 0.002(2) 0.003(2) -0.002(2)
C6 0.024(2) 0.027(2) 0.016(2) -0.004(2) 0.000(2) -0.004(2)
C7 0.017(2) 0.023(3) 0.017(2) -0.001(2) -0.0015(18) -0.007(2)
C8 0.016(2) 0.021(2) 0.020(2) -0.001(2) -0.002(2) -0.003(2)
C9 0.019(2) 0.028(3) 0.023(2) -0.012(2) -0.001(2) 0.000(2)
C10 0.021(2) 0.020(2) 0.034(3) -0.011(2) -0.005(2) 0.002(2)
C11 0.024(3) 0.021(3) 0.031(3) -0.004(2) -0.007(2) -0.004(2)
C12 0.018(2) 0.022(2) 0.018(2) 0.0002(19) -0.002(2) 0.000(2)
C13 0.015(2) 0.018(2) 0.020(2) -0.004(2) -0.0037(19) -0.002(2)
C14 0.017(2) 0.021(2) 0.021(2) 0.004(2) -0.004(2) -0.004(2)
C15 0.024(3) 0.018(2) 0.017(2) -0.0027(18) -0.0008(19) -0.002(2)
C16 0.021(2) 0.020(2) 0.013(2) -0.0016(19) 0.0021(19) 0.000(2)
C17 0.020(2) 0.023(2) 0.018(2) -0.002(2) 0.000(2) 0.001(2)
C18 0.040(3) 0.018(2) 0.031(3) -0.001(2) 0.004(2) 0.004(2)
C19 0.022(3) 0.022(3) 0.026(2) 0.002(2) 0.002(2) -0.001(2)
C20 0.015(2) 0.022(2) 0.015(2) 0.0008(18) -0.0003(19) -0.001(2)
C21 0.016(2) 0.020(2) 0.017(2) 0.0021(19) 0.0006(19) 0.002(2)
C22 0.027(2) 0.023(2) 0.017(2) 0.000(2) 0.004(2) 0.000(2)
C23 0.034(3) 0.029(3) 0.017(2) -0.002(2) -0.001(2) 0.007(2)
N1 0.0194(18) 0.0174(19) 0.0129(18) 0.0000(15) 0.0020(15) -0.0015(17)
N4 0.020(2) 0.025(2) 0.0163(18) 0.0015(16) -0.0012(16) -0.0021(18)
O19 0.038(2) 0.0201(17) 0.0253(17) 0.0053(14) 0.0035(15) 0.0005(18)
O22 0.0201(16) 0.0228(16) 0.0118(14) 0.0016(13) 0.0011(12) 0.0018(14)

loop_
_atom_type_symbol
_atom_type_description
_atom_type_scat_dispersion_real
_atom_type_scat_dispersion_imag
_atom_type_scat_source
C C 0.0033 0.0016 'International Tables Vol C Tables 4.2.6.8 and 6.1.1.4'
H H 0.0000 0.0000 'International Tables Vol C Tables 4.2.6.8 and 6.1.1.4'
N N 0.0061 0.0033 'International Tables Vol C Tables 4.2.6.8 and 6.1.1.4'
O O 0.0106 0.0060 'International Tables Vol C Tables 4.2.6.8 and 6.1.1.4'

loop_
_geom_angle_atom_site_label_1
_geom_angle_atom_site_label_2
_geom_angle_atom_site_label_3
_geom_angle
C7 C2 N1 111.5(4)
C7 C2 C21 125.4(4)
N1 C2 C21 123.0(4)
N4 C3 C14 111.5(3)
N4 C3 H3A 109.3
C14 C3 H3A 109.3
N4 C3 H3B 109.3
C14 C3 H3B 109.3
H3A C3 H3B 108.0
N4 C5 C6 115.7(3)
N4 C5 H5A 108.3
C6 C5 H5A 108.3
N4 C5 H5B 108.3
C6 C5 H5B 108.3
H5A C5 H5B 107.4
C7 C6 C5 109.7(3)
C7 C6 H6A 109.7
C5 C6 H6A 109.7
C7 C6 H6B 109.7
C5 C6 H6B 109.7
H6A C6 H6B 108.2
C2 C7 C8 106.5(4)
C2 C7 C6 121.6(4)
C8 C7 C6 131.8(4)
C9 C8 C13 117.9(4)
C9 C8 C7 135.2(4)
C13 C8 C7 106.9(4)
C10 C9 C8 119.1(4)
C10 C9 H9 120.4
C8 C9 H9 120.4
C9 C10 C11 121.7(4)
C9 C10 H10 119.2
C11 C10 H10 119.2
C12 C11 C10 120.9(4)
C12 C11 H11 119.6
C10 C11 H11 119.6
C13 C12 C11 117.6(4)
C13 C12 H12 121.2
C11 C12 H12 121.2
C12 C13 N1 129.9(4)
C12 C13 C8 122.8(4)
N1 C13 C8 107.2(3)
C3 C14 C15 110.7(3)
C3 C14 H14A 109.5
C15 C14 H14A 109.5
C3 C14 H14B 109.5
C15 C14 H14B 109.5
H14A C14 H14B 108.1
C14 C15 C20 112.1(3)
C14 C15 H15A 109.2
C20 C15 H15A 109.2
C14 C15 H15B 109.2
C20 C15 H15B 109.2
H15A C15 H15B 107.9
O22 C16 N1 107.1(3)
O22 C16 C17 112.6(3)
N1 C16 C17 110.4(3)
O22 C16 H16 108.9
N1 C16 H16 108.9
C17 C16 H16 108.9
C16 C17 C20 118.0(3)
C16 C17 H17A 107.8
C20 C17 H17A 107.8
C16 C17 H17B 107.8
C20 C17 H17B 107.8
H17A C17 H17B 107.1
C19 C18 H18A 109.5
C19 C18 H18B 109.5
H18A C18 H18B 109.5
C19 C18 H18C 109.5
H18A C18 H18C 109.5
H18B C18 H18C 109.5
O19 C19 C18 106.0(3)
O19 C19 C20 113.2(3)
C18 C19 C20 115.7(4)
O19 C19 H19 107.2
C18 C19 H19 107.2
C20 C19 H19 107.2
C21 C20 C17 106.4(3)
C21 C20 C15 109.5(3)
C17 C20 C15 111.6(3)
C21 C20 C19 108.6(3)
C17 C20 C19 106.4(3)
C15 C20 C19 113.9(3)
N4 C21 C2 108.9(3)
N4 C21 C20 113.8(3)
C2 C21 C20 111.5(3)
N4 C21 H21 107.5
C2 C21 H21 107.5
C20 C21 H21 107.5
O22 C22 C23 108.1(3)
O22 C22 H22A 110.1
C23 C22 H22A 110.1
O22 C22 H22B 110.1
C23 C22 H22B 110.1
H22A C22 H22B 108.4
C22 C23 H23A 109.5
C22 C23 H23B 109.5
H23A C23 H23B 109.5
C22 C23 H23C 109.5
H23A C23 H23C 109.5
H23B C23 H23C 109.5
C2 N1 C13 107.8(3)
C2 N1 C16 125.3(3)
C13 N1 C16 126.9(3)
C3 N4 C21 112.8(3)
C3 N4 C5 110.8(3)
C21 N4 C5 109.0(3)
C19 O19 H19A 109.5
C16 O22 C22 111.7(3)

loop_
_geom_bond_atom_site_label_1
_geom_bond_atom_site_label_2
_geom_bond_distance
C2 C7 1.352(6)
C2 N1 1.378(5)
C2 C21 1.502(5)
C3 N4 1.471(5)
C3 C14 1.522(5)
C3 H3A 0.9900
C3 H3B 0.9900
C5 N4 1.478(5)
C5 C6 1.551(6)
C5 H5A 0.9900
C5 H5B 0.9900
C6 C7 1.500(5)
C6 H6A 0.9900
C6 H6B 0.9900
C7 C8 1.437(6)
C8 C9 1.404(6)
C8 C13 1.425(5)
C9 C10 1.381(6)
C9 H9 0.9500
C10 C11 1.394(6)
C10 H10 0.9500
C11 C12 1.387(6)
C11 H11 0.9500
C12 C13 1.382(6)
C12 H12 0.9500
C13 N1 1.391(5)
C14 C15 1.536(5)
C14 H14A 0.9900
C14 H14B 0.9900
C15 C20 1.544(6)
C15 H15A 0.9900
C15 H15B 0.9900
C16 O22 1.429(5)
C16 N1 1.434(5)
C16 C17 1.537(6)
C16 H16 1.0000
C17 C20 1.544(5)
C17 H17A 0.9900
C17 H17B 0.9900
C18 C19 1.512(6)
C18 H18A 0.9800
C18 H18B 0.9800
C18 H18C 0.9800
C19 O19 1.435(5)
C19 C20 1.558(6)
C19 H19 1.0000
C20 C21 1.535(5)
C21 N4 1.475(5)
C21 H21 1.0000
C22 O22 1.429(4)
C22 C23 1.513(6)
C22 H22A 0.9900
C22 H22B 0.9900
C23 H23A 0.9800
C23 H23B 0.9800
C23 H23C 0.9800
O19 H19A 0.8400
